data_2228166
loop_
_publ_author_name
'Fang, Zhi-li'
'Wang, Jun'

_publ_section_title
;
 Diaquabis(1,10-phenanthroline)nickel(II)
 tetrakis(cyanido-\k<i>C</i>)nickelate(II) tetrahydrofuran solvate
 monohydrate
;
_journal_coeditor_code ZL2307
_journal_issue 10
_journal_name_full 'Acta Crystallographica Section E'
_journal_page_first m1285
_journal_paper_doi 10.1107/S1600536810036974
_journal_volume 66
_journal_year 2010
_chemical_formula_iupac '[Ni (C12 H8 N2)2 (H2 O)2] [Ni (C N)4], C4 H8 O, H2 O'
_chemical_formula_moiety 'C24 H20 N4 Ni O2 2+, C4 N4 Ni 2-, C4 H8 O, H2 O'
_chemical_formula_sum 'C32 H30 N8 Ni2 O4'
_chemical_formula_weight 708.06
_chemical_name_systematic
;
Diaquabis(1,10-phenanthroline)nickel(II)
tetrakis(cyanido-\k<i>C</i>)nickelate(II)
tetrahydrofuran solvate monohydrate
;
_space_group_IT_number 14
_symmetry_cell_setting monoclinic
_symmetry_space_group_name_Hall '-P 2yn'
_symmetry_space_group_name_H-M 'P 1 21/n 1'
_atom_sites_solution_hydrogens geom
_atom_sites_solution_primary direct
_atom_sites_solution_secondary difmap
_audit_creation_method SHELXL-97
_cell_angle_alpha 90.00
_cell_angle_beta 91.189(2)
_cell_angle_gamma 90.00
_cell_formula_units_Z 4
_cell_length_a 11.4623(3)
_cell_length_b 14.3184(4)
_cell_length_c 19.2329(4)
_cell_measurement_reflns_used 4500
_cell_measurement_temperature 296(2)
_cell_measurement_theta_max 28.00
_cell_measurement_theta_min 1.25
_cell_volume 3155.86(14)
_computing_cell_refinement 'SAINT (Bruker, 2004)'
_computing_data_collection 'APEX2 (Bruker, 2004)'
_computing_data_reduction 'SAINT (Bruker, 2004)'
_computing_molecular_graphics 'XP in SHELXTL (Sheldrick, 2008)'
_computing_publication_material 'SHELXTL (Sheldrick, 2008)'
_computing_structure_refinement 'SHELXL97 (Sheldrick, 2008)'
_computing_structure_solution 'SHELXS97 (Sheldrick, 2008)'
_diffrn_ambient_temperature 296(2)
_diffrn_measured_fraction_theta_full 0.999
_diffrn_measured_fraction_theta_max 0.999
_diffrn_measurement_device_type 'Bruker APEXII CCD area-detector'
_diffrn_measurement_method '\f and \w scan'
_diffrn_radiation_monochromator graphite
_diffrn_radiation_source 'fine-focus sealed tube'
_diffrn_radiation_type MoK\a
_diffrn_radiation_wavelength 0.71073
_diffrn_reflns_av_R_equivalents 0.0983
_diffrn_reflns_av_sigmaI/netI 0.0725
_diffrn_reflns_limit_h_max 13
_diffrn_reflns_limit_h_min -14
_diffrn_reflns_limit_k_max 15
_diffrn_reflns_limit_k_min -17
_diffrn_reflns_limit_l_max 23
_diffrn_reflns_limit_l_min -23
_diffrn_reflns_number 29619
_diffrn_reflns_theta_full 26.00
_diffrn_reflns_theta_max 26.00
_diffrn_reflns_theta_min 1.77
_exptl_absorpt_coefficient_mu 1.244
_exptl_absorpt_correction_T_max 0.8071
_exptl_absorpt_correction_T_min 0.7462
_exptl_absorpt_correction_type multi-scan
_exptl_absorpt_process_details '(SADABS; Sheldrick, 1996)'
_exptl_crystal_colour green
_exptl_crystal_density_diffrn 1.490
_exptl_crystal_density_method 'not measured'
_exptl_crystal_description block
_exptl_crystal_F_000 1464
_exptl_crystal_size_max 0.25
_exptl_crystal_size_mid 0.23
_exptl_crystal_size_min 0.18
_refine_diff_density_max 0.362
_refine_diff_density_min -0.391
_refine_ls_extinction_method none
_refine_ls_goodness_of_fit_ref 1.017
_refine_ls_hydrogen_treatment constr
_refine_ls_matrix_type full
_refine_ls_number_parameters 436
_refine_ls_number_reflns 6199
_refine_ls_number_restraints 70
_refine_ls_restrained_S_all 1.012
_refine_ls_R_factor_all 0.0971
_refine_ls_R_factor_gt 0.0481
_refine_ls_shift/su_max 0.001
_refine_ls_shift/su_mean 0.000
_refine_ls_structure_factor_coef Fsqd
_refine_ls_weighting_details 'calc w=1/[\s^2^(Fo^2^)+(0.0447P)^2^+1.0970P] where P=(Fo^2^+2Fc^2^)/3'
_refine_ls_weighting_scheme calc
_refine_ls_wR_factor_gt 0.0985
_refine_ls_wR_factor_ref 0.1193
_reflns_number_gt 3756
_reflns_number_total 6199
_reflns_threshold_expression I>2sigma(I)
_cod_data_source_file zl2307.cif
_cod_data_source_block I
_cod_original_sg_symbol_H-M 'P 21/n'
_cod_database_code 2228166
_cod_database_fobs_code 2228166

loop_
_symmetry_equiv_pos_as_xyz
'x, y, z'
'-x+1/2, y+1/2, -z+1/2'
'-x, -y, -z'
'x-1/2, -y-1/2, z-1/2'

loop_
_atom_site_type_symbol
_atom_site_label
_atom_site_fract_x
_atom_site_fract_y
_atom_site_fract_z
_atom_site_U_iso_or_equiv
_atom_site_adp_type
_atom_site_calc_flag
_atom_site_refinement_flags
_atom_site_occupancy
_atom_site_disorder_assembly
_atom_site_disorder_group
Ni Ni1 0.73838(4) 0.17737(3) 0.04274(2) 0.03482(15) Uani d . 1 . .
Ni Ni2 0.48209(5) 0.20766(4) 0.79200(3) 0.04305(17) Uani d . 1 . .
C C1 0.4836(4) 0.1426(3) 0.0908(2) 0.0572(12) Uani d . 1 . .
H H1 0.4828 0.0911 0.0613 0.069 Uiso calc R 1 . .
C C2 0.3846(4) 0.1617(4) 0.1285(3) 0.0663(14) Uani d . 1 . .
H H2 0.3194 0.1232 0.1242 0.080 Uiso calc R 1 . .
C C3 0.3831(4) 0.2367(4) 0.1717(2) 0.0600(13) Uani d . 1 . .
H H3 0.3171 0.2498 0.1973 0.072 Uiso calc R 1 . .
C C4 0.4824(4) 0.2947(3) 0.1775(2) 0.0462(11) Uani d . 1 . .
C C5 0.4898(4) 0.3746(3) 0.2216(2) 0.0576(13) Uani d . 1 . .
H H5 0.4256 0.3917 0.2475 0.069 Uiso calc R 1 . .
C C6 0.5879(5) 0.4254(4) 0.2262(2) 0.0605(13) Uani d . 1 . .
H H6 0.5898 0.4781 0.2546 0.073 Uiso calc R 1 . .
C C7 0.6894(4) 0.4006(3) 0.1886(2) 0.0453(11) Uani d . 1 . .
C C8 0.7965(4) 0.4469(3) 0.1947(2) 0.0558(12) Uani d . 1 . .
H H8 0.8040 0.4991 0.2232 0.067 Uiso calc R 1 . .
C C9 0.8898(4) 0.4154(3) 0.1589(2) 0.0576(12) Uani d . 1 . .
H H9 0.9619 0.4447 0.1641 0.069 Uiso calc R 1 . .
C C10 0.8768(4) 0.3390(3) 0.1145(2) 0.0449(10) Uani d . 1 . .
H H10 0.9406 0.3194 0.0892 0.054 Uiso calc R 1 . .
C C11 0.6845(3) 0.3236(3) 0.14461(19) 0.0374(9) Uani d . 1 . .
C C12 0.5792(3) 0.2690(3) 0.13842(19) 0.0385(10) Uani d . 1 . .
C C13 0.9954(4) 0.1386(3) 0.0009(2) 0.0487(11) Uani d . 1 . .
H H13 0.9990 0.0966 0.0378 0.058 Uiso calc R 1 . .
C C14 1.0949(4) 0.1500(3) -0.0389(2) 0.0572(12) Uani d . 1 . .
H H14 1.1623 0.1163 -0.0286 0.069 Uiso calc R 1 . .
C C15 1.0920(4) 0.2110(4) -0.0931(2) 0.0600(13) Uani d . 1 . .
H H15 1.1574 0.2193 -0.1202 0.072 Uiso calc R 1 . .
C C16 0.9890(4) 0.2616(3) -0.1077(2) 0.0491(11) Uani d . 1 . .
C C17 0.9790(5) 0.3292(4) -0.1628(2) 0.0605(13) Uani d . 1 . .
H H17 1.0429 0.3416 -0.1904 0.073 Uiso calc R 1 . .
C C18 0.8782(5) 0.3746(3) -0.1747(2) 0.0590(13) Uani d . 1 . .
H H18 0.8738 0.4185 -0.2103 0.071 Uiso calc R 1 . .
C C19 0.7774(4) 0.3571(3) -0.1341(2) 0.0473(11) Uani d . 1 . .
C C20 0.6690(5) 0.4007(3) -0.1461(2) 0.0621(13) Uani d . 1 . .
H H20 0.6601 0.4448 -0.1813 0.074 Uiso calc R 1 . .
C C21 0.5770(5) 0.3779(4) -0.1056(3) 0.0673(14) Uani d . 1 . .
H H21 0.5043 0.4052 -0.1137 0.081 Uiso calc R 1 . .
C C22 0.5928(4) 0.3134(3) -0.0518(2) 0.0520(12) Uani d . 1 . .
H H22 0.5296 0.2993 -0.0242 0.062 Uiso calc R 1 . .
C C23 0.7853(4) 0.2925(3) -0.07893(19) 0.0381(9) Uani d . 1 . .
C C24 0.8938(3) 0.2446(3) -0.0653(2) 0.0373(10) Uani d . 1 . .
C C29 0.4221(4) 0.1348(3) 0.8642(2) 0.0472(11) Uani d . 1 . .
C C30 0.3446(4) 0.2780(3) 0.7844(2) 0.0446(10) Uani d . 1 . .
C C31 0.5426(4) 0.2827(3) 0.7224(2) 0.0491(11) Uani d . 1 . .
C C32 0.6215(4) 0.1392(4) 0.7953(2) 0.0558(12) Uani d . 1 . .
N N1 0.7769(3) 0.2932(2) 0.10702(15) 0.0370(8) Uani d . 1 . .
N N2 0.5797(3) 0.1947(2) 0.09474(16) 0.0420(8) Uani d . 1 . .
N N3 0.8970(3) 0.1838(2) -0.01070(15) 0.0364(8) Uani d . 1 . .
N N4 0.6931(3) 0.2713(2) -0.03846(17) 0.0402(8) Uani d . 1 . .
N N5 0.3878(3) 0.0904(3) 0.9091(2) 0.0645(11) Uani d . 1 . .
N N6 0.2622(4) 0.3222(3) 0.7757(2) 0.0596(10) Uani d . 1 . .
N N7 0.5781(4) 0.3302(3) 0.6793(2) 0.0723(13) Uani d . 1 . .
N N8 0.7067(4) 0.0987(4) 0.7970(3) 0.0916(16) Uani d . 1 . .
O O1 0.8002(3) 0.0868(2) 0.12306(16) 0.0744(10) Uani d . 1 . .
H H1A 0.7713 0.1075 0.1634 0.112 Uiso d R 1 . .
H H1B 0.7781 0.0298 0.1231 0.112 Uiso d R 1 . .
O O2 0.6793(3) 0.0641(2) -0.01813(16) 0.0699(9) Uani d . 1 . .
H H2B 0.6433 0.0173 -0.0162 0.105 Uiso d R 1 . .
H H2A 0.7353 0.0480 -0.0414 0.105 Uiso d R 1 . .
O O4 0.6238(3) 0.5037(2) 0.61803(16) 0.0754(10) Uani d . 1 . .
H H4B 0.6104 0.4566 0.6421 0.113 Uiso d R 1 . .
H H4A 0.6749 0.5274 0.6444 0.113 Uiso d R 1 . .
C C25 0.158(5) 0.469(3) -0.007(2) 0.102(8) Uani d PDU 0.50 . .
H H25A 0.1659 0.5367 -0.0027 0.122 Uiso calc PR 0.50 . .
H H25B 0.0971 0.4568 -0.0411 0.122 Uiso calc PR 0.50 . .
C C26 0.272(5) 0.429(4) -0.032(3) 0.105(6) Uani d PDU 0.50 . .
H H26A 0.2602 0.3880 -0.0713 0.126 Uiso calc PR 0.50 . .
H H26B 0.3279 0.4773 -0.0426 0.126 Uiso calc PR 0.50 . .
C C27 0.304(6) 0.377(4) 0.033(3) 0.097(8) Uani d PDU 0.50 . .
H H27A 0.3687 0.4085 0.0569 0.116 Uiso calc PR 0.50 . .
H H27B 0.3302 0.3146 0.0211 0.116 Uiso calc PR 0.50 . .
C C28 0.202(4) 0.370(4) 0.082(3) 0.099(7) Uani d PDU 0.50 . .
H H28A 0.1682 0.3080 0.0806 0.119 Uiso calc PR 0.50 . .
H H28B 0.2253 0.3853 0.1290 0.119 Uiso calc PR 0.50 . .
O O3 0.125(2) 0.4346(14) 0.0555(12) 0.149(8) Uani d PDU 0.50 . .
C C26' 0.264(5) 0.448(4) -0.024(3) 0.105(6) Uani d PDU 0.50 . .
H H26C 0.2788 0.4398 -0.0731 0.126 Uiso calc PR 0.50 . .
H H26D 0.3039 0.5038 -0.0079 0.126 Uiso calc PR 0.50 . .
C C27' 0.304(6) 0.365(4) 0.016(3) 0.097(8) Uani d PDU 0.50 . .
H H27C 0.3790 0.3749 0.0396 0.116 Uiso calc PR 0.50 . .
H H27D 0.3072 0.3087 -0.0119 0.116 Uiso calc PR 0.50 . .
C C28' 0.204(4) 0.363(4) 0.067(3) 0.099(7) Uani d PDU 0.50 . .
H H28C 0.1959 0.3007 0.0862 0.119 Uiso calc PR 0.50 . .
H H28D 0.2195 0.4061 0.1047 0.119 Uiso calc PR 0.50 . .
C C25' 0.134(5) 0.457(3) -0.013(2) 0.102(8) Uani d PDU 0.50 . .
H H25C 0.1159 0.5176 0.0071 0.122 Uiso calc PR 0.50 . .
H H25D 0.0909 0.4506 -0.0565 0.122 Uiso calc PR 0.50 . .
O O3' 0.1045(16) 0.3878(11) 0.0316(9) 0.097(5) Uani d PDU 0.50 . .

loop_
_atom_site_aniso_label
_atom_site_aniso_U_11
_atom_site_aniso_U_22
_atom_site_aniso_U_33
_atom_site_aniso_U_12
_atom_site_aniso_U_13
_atom_site_aniso_U_23
Ni1 0.0352(3) 0.0362(3) 0.0333(3) -0.0028(2) 0.0057(2) -0.0022(2)
Ni2 0.0407(3) 0.0463(4) 0.0423(3) -0.0016(3) 0.0050(2) 0.0095(2)
C1 0.050(3) 0.065(3) 0.057(3) -0.013(2) 0.010(2) -0.008(2)
C2 0.043(3) 0.085(4) 0.071(3) -0.016(3) 0.015(3) -0.002(3)
C3 0.040(3) 0.086(4) 0.054(3) 0.002(3) 0.015(2) 0.000(3)
C4 0.045(3) 0.058(3) 0.037(2) 0.009(2) 0.0071(19) 0.003(2)
C5 0.053(3) 0.064(3) 0.056(3) 0.018(3) 0.013(2) -0.010(2)
C6 0.070(4) 0.059(3) 0.053(3) 0.014(3) 0.007(3) -0.014(2)
C7 0.056(3) 0.040(3) 0.040(2) 0.001(2) -0.002(2) -0.0076(19)
C8 0.072(4) 0.042(3) 0.053(3) -0.003(3) -0.003(3) -0.015(2)
C9 0.055(3) 0.050(3) 0.068(3) -0.011(2) -0.009(3) -0.002(2)
C10 0.041(3) 0.046(3) 0.048(2) -0.008(2) 0.002(2) -0.006(2)
C11 0.040(2) 0.036(2) 0.036(2) 0.0040(19) 0.0036(18) -0.0009(18)
C12 0.036(2) 0.046(3) 0.033(2) 0.0026(19) 0.0032(18) -0.0014(19)
C13 0.049(3) 0.052(3) 0.045(2) 0.007(2) 0.002(2) -0.001(2)
C14 0.039(3) 0.066(3) 0.066(3) 0.010(2) 0.007(2) -0.005(3)
C15 0.043(3) 0.078(4) 0.060(3) -0.001(3) 0.025(2) -0.005(3)
C16 0.046(3) 0.052(3) 0.049(3) -0.005(2) 0.012(2) -0.004(2)
C17 0.066(3) 0.068(3) 0.048(3) -0.017(3) 0.017(2) 0.004(3)
C18 0.077(4) 0.062(3) 0.039(2) -0.007(3) 0.007(2) 0.010(2)
C19 0.056(3) 0.045(3) 0.041(2) -0.006(2) -0.001(2) 0.000(2)
C20 0.076(4) 0.056(3) 0.054(3) 0.005(3) -0.011(3) 0.014(2)
C21 0.055(3) 0.074(4) 0.072(3) 0.009(3) -0.019(3) 0.002(3)
C22 0.036(3) 0.064(3) 0.056(3) 0.006(2) -0.001(2) -0.001(2)
C23 0.043(2) 0.037(2) 0.034(2) -0.0033(19) 0.0004(18) -0.0006(18)
C24 0.036(2) 0.037(2) 0.039(2) -0.0033(18) 0.0063(18) -0.0044(18)
C29 0.044(3) 0.046(3) 0.052(3) -0.004(2) -0.002(2) 0.004(2)
C30 0.051(3) 0.049(3) 0.035(2) -0.005(2) 0.004(2) 0.007(2)
C31 0.042(3) 0.060(3) 0.045(2) -0.001(2) 0.001(2) 0.004(2)
C32 0.051(3) 0.065(3) 0.052(3) -0.001(3) 0.004(2) 0.016(2)
N1 0.038(2) 0.0334(19) 0.0398(18) -0.0016(15) 0.0025(15) 0.0004(15)
N2 0.038(2) 0.048(2) 0.0403(18) -0.0111(17) 0.0066(15) -0.0053(16)
N3 0.0343(19) 0.040(2) 0.0347(17) 0.0029(16) 0.0027(14) 0.0003(15)
N4 0.037(2) 0.038(2) 0.0459(19) -0.0004(16) 0.0036(16) -0.0017(16)
N5 0.068(3) 0.062(3) 0.064(2) -0.005(2) 0.010(2) 0.024(2)
N6 0.054(3) 0.063(3) 0.062(2) 0.009(2) 0.011(2) 0.009(2)
N7 0.075(3) 0.079(3) 0.064(3) -0.016(3) 0.011(2) 0.026(2)
N8 0.059(3) 0.104(4) 0.112(4) 0.027(3) 0.018(3) 0.042(3)
O1 0.100(3) 0.067(2) 0.0558(19) -0.003(2) 0.0047(19) 0.0020(17)
O2 0.079(2) 0.062(2) 0.070(2) -0.0121(18) 0.0100(18) -0.0100(18)
O4 0.095(3) 0.067(2) 0.064(2) -0.014(2) -0.0115(19) 0.0090(18)
C25 0.11(2) 0.109(10) 0.092(7) 0.014(10) 0.004(10) 0.025(8)
C26 0.099(8) 0.131(18) 0.085(12) 0.029(11) 0.017(7) 0.027(10)
C27 0.077(5) 0.122(13) 0.09(2) 0.020(8) 0.015(14) 0.009(12)
C28 0.078(5) 0.135(8) 0.084(18) 0.023(5) 0.017(8) 0.027(11)
O3 0.112(15) 0.155(19) 0.18(2) 0.059(13) 0.037(12) 0.055(13)
C26' 0.099(8) 0.131(18) 0.085(12) 0.029(11) 0.017(7) 0.027(10)
C27' 0.077(5) 0.122(13) 0.09(2) 0.020(8) 0.015(14) 0.009(12)
C28' 0.078(5) 0.135(8) 0.084(18) 0.023(5) 0.017(8) 0.027(11)
C25' 0.11(2) 0.109(10) 0.092(7) 0.014(10) 0.004(10) 0.025(8)
O3' 0.069(7) 0.111(12) 0.111(10) 0.004(8) 0.000(6) 0.046(8)

loop_
_atom_type_symbol
_atom_type_description
_atom_type_scat_dispersion_real
_atom_type_scat_dispersion_imag
_atom_type_scat_source
C C 0.0033 0.0016 'International Tables Vol C Tables 4.2.6.8 and 6.1.1.4'
H H 0.0000 0.0000 'International Tables Vol C Tables 4.2.6.8 and 6.1.1.4'
N N 0.0061 0.0033 'International Tables Vol C Tables 4.2.6.8 and 6.1.1.4'
O O 0.0106 0.0060 'International Tables Vol C Tables 4.2.6.8 and 6.1.1.4'
Ni Ni 0.3393 1.1124 'International Tables Vol C Tables 4.2.6.8 and 6.1.1.4'

loop_
_geom_angle_atom_site_label_1
_geom_angle_atom_site_label_2
_geom_angle_atom_site_label_3
_geom_angle_site_symmetry_1
_geom_angle_site_symmetry_3
_geom_angle
_geom_angle_publ_flag
O2 Ni1 N2 . . 94.81(13) ?
O2 Ni1 N3 . . 91.89(12) ?
N2 Ni1 N3 . . 170.74(13) ?
O2 Ni1 N1 . . 173.25(13) ?
N2 Ni1 N1 . . 78.57(12) ?
N3 Ni1 N1 . . 94.55(12) ?
O2 Ni1 N4 . . 90.46(12) ?
N2 Ni1 N4 . . 94.27(13) ?
N3 Ni1 N4 . . 79.26(12) ?
N1 Ni1 N4 . . 88.75(12) ?
O2 Ni1 O1 . . 91.88(13) ?
N2 Ni1 O1 . . 90.27(13) ?
N3 Ni1 O1 . . 95.91(13) ?
N1 Ni1 O1 . . 89.48(13) ?
N4 Ni1 O1 . . 174.71(13) ?
C31 Ni2 C30 . . 87.64(18) ?
C31 Ni2 C32 . . 89.77(19) ?
C30 Ni2 C32 . . 177.23(18) ?
C31 Ni2 C29 . . 178.2(2) ?
C30 Ni2 C29 . . 92.06(18) ?
C32 Ni2 C29 . . 90.56(19) ?
N2 C1 C2 . . 123.1(4) ?
N2 C1 H1 . . 118.5 ?
C2 C1 H1 . . 118.5 ?
C3 C2 C1 . . 119.7(5) ?
C3 C2 H2 . . 120.1 ?
C1 C2 H2 . . 120.1 ?
C2 C3 C4 . . 119.5(4) ?
C2 C3 H3 . . 120.2 ?
C4 C3 H3 . . 120.2 ?
C12 C4 C3 . . 116.7(4) ?
C12 C4 C5 . . 119.5(4) ?
C3 C4 C5 . . 123.8(4) ?
C6 C5 C4 . . 121.0(4) ?
C6 C5 H5 . . 119.5 ?
C4 C5 H5 . . 119.5 ?
C5 C6 C7 . . 121.4(4) ?
C5 C6 H6 . . 119.3 ?
C7 C6 H6 . . 119.3 ?
C11 C7 C8 . . 116.8(4) ?
C11 C7 C6 . . 118.9(4) ?
C8 C7 C6 . . 124.2(4) ?
C9 C8 C7 . . 119.9(4) ?
C9 C8 H8 . . 120.1 ?
C7 C8 H8 . . 120.1 ?
C8 C9 C10 . . 119.7(4) ?
C8 C9 H9 . . 120.2 ?
C10 C9 H9 . . 120.2 ?
N1 C10 C9 . . 122.4(4) ?
N1 C10 H10 . . 118.8 ?
C9 C10 H10 . . 118.8 ?
N1 C11 C7 . . 123.6(4) ?
N1 C11 C12 . . 116.1(3) ?
C7 C11 C12 . . 120.2(4) ?
N2 C12 C4 . . 123.5(4) ?
N2 C12 C11 . . 117.5(3) ?
C4 C12 C11 . . 119.0(4) ?
N3 C13 C14 . . 123.8(4) ?
N3 C13 H13 . . 118.1 ?
C14 C13 H13 . . 118.1 ?
C15 C14 C13 . . 119.2(4) ?
C15 C14 H14 . . 120.4 ?
C13 C14 H14 . . 120.4 ?
C14 C15 C16 . . 119.4(4) ?
C14 C15 H15 . . 120.3 ?
C16 C15 H15 . . 120.3 ?
C24 C16 C15 . . 117.1(4) ?
C24 C16 C17 . . 119.7(4) ?
C15 C16 C17 . . 123.2(4) ?
C18 C17 C16 . . 120.5(4) ?
C18 C17 H17 . . 119.8 ?
C16 C17 H17 . . 119.8 ?
C17 C18 C19 . . 121.7(4) ?
C17 C18 H18 . . 119.1 ?
C19 C18 H18 . . 119.1 ?
C20 C19 C23 . . 117.2(4) ?
C20 C19 C18 . . 123.7(4) ?
C23 C19 C18 . . 119.1(4) ?
C21 C20 C19 . . 119.4(4) ?
C21 C20 H20 . . 120.3 ?
C19 C20 H20 . . 120.3 ?
C20 C21 C22 . . 119.4(5) ?
C20 C21 H21 . . 120.3 ?
C22 C21 H21 . . 120.3 ?
N4 C22 C21 . . 123.1(4) ?
N4 C22 H22 . . 118.4 ?
C21 C22 H22 . . 118.4 ?
N4 C23 C19 . . 122.6(4) ?
N4 C23 C24 . . 117.9(3) ?
C19 C23 C24 . . 119.4(4) ?
N3 C24 C16 . . 123.4(4) ?
N3 C24 C23 . . 117.0(3) ?
C16 C24 C23 . . 119.6(4) ?
N5 C29 Ni2 . . 178.5(4) ?
N6 C30 Ni2 . . 175.9(4) ?
N7 C31 Ni2 . . 178.7(4) ?
N8 C32 Ni2 . . 179.2(5) ?
C10 N1 C11 . . 117.5(3) ?
C10 N1 Ni1 . . 128.5(3) ?
C11 N1 Ni1 . . 114.0(2) ?
C1 N2 C12 . . 117.4(4) ?
C1 N2 Ni1 . . 128.9(3) ?
C12 N2 Ni1 . . 113.7(3) ?
C13 N3 C24 . . 117.0(3) ?
C13 N3 Ni1 . . 129.9(3) ?
C24 N3 Ni1 . . 113.2(2) ?
C22 N4 C23 . . 118.1(4) ?
C22 N4 Ni1 . . 129.3(3) ?
C23 N4 Ni1 . . 112.5(3) ?
Ni1 O1 H1A . . 107.6 ?
Ni1 O1 H1B . . 119.2 ?
H1A O1 H1B . . 101.6 ?
Ni1 O2 H2B . . 142.3 ?
Ni1 O2 H2A . . 105.8 ?
H2B O2 H2A . . 101.7 ?
H4B O4 H4A . . 97.2 ?
O3 C25 C26 . . 113(4) ?
O3 C25 H25A . . 108.9 ?
C26 C25 H25A . . 108.9 ?
O3 C25 H25B . . 108.9 ?
C26 C25 H25B . . 108.9 ?
H25A C25 H25B . . 107.7 ?
C27 C26 C25 . . 97(5) ?
C27 C26 H26A . . 112.3 ?
C25 C26 H26A . . 112.3 ?
C27 C26 H26B . . 112.3 ?
C25 C26 H26B . . 112.3 ?
C26 C27 C28 . . 111(5) ?
C26 C27 H27A . . 109.4 ?
C28 C27 H27A . . 109.4 ?
C26 C27 H27B . . 109.4 ?
C28 C27 H27B . . 109.4 ?
H27A C27 H27B . . 108.0 ?
O3 C28 C27 . . 104(5) ?
O3 C28 H28A . . 111.1 ?
C27 C28 H28A . . 111.1 ?
O3 C28 H28B . . 111.1 ?
C27 C28 H28B . . 111.1 ?
H28A C28 H28B . . 109.0 ?
C25 O3 C28 . . 113(4) ?
C27' C26' C25' . . 107(5) ?
C27' C26' H26C . . 110.4 ?
C25' C26' H26C . . 110.4 ?
C27' C26' H26D . . 110.4 ?
C25' C26' H26D . . 110.4 ?
H26C C26' H26D . . 108.6 ?
C26' C27' C28' . . 97(5) ?
C26' C27' H27C . . 112.4 ?
C28' C27' H27C . . 112.4 ?
C26' C27' H27D . . 112.4 ?
C28' C27' H27D . . 112.4 ?
H27C C27' H27D . . 110.0 ?
O3' C28' C27' . . 108(5) ?
O3' C28' H28C . . 110.0 ?
C27' C28' H28C . . 110.0 ?
O3' C28' H28D . . 110.0 ?
C27' C28' H28D . . 110.0 ?
H28C C28' H28D . . 108.4 ?
O3' C25' C26' . . 107(4) ?
O3' C25' H25C . . 110.4 ?
C26' C25' H25C . . 110.4 ?
O3' C25' H25D . . 110.4 ?
C26' C25' H25D . . 110.4 ?
H25C C25' H25D . . 108.6 ?
C25' O3' C28' . . 107(4) ?

loop_
_geom_bond_atom_site_label_1
_geom_bond_atom_site_label_2
_geom_bond_site_symmetry_2
_geom_bond_distance
_geom_bond_publ_flag
Ni1 O2 . 2.104(3) ?
Ni1 N2 . 2.108(3) ?
Ni1 N3 . 2.109(3) ?
Ni1 N1 . 2.110(3) ?
Ni1 N4 . 2.118(3) ?
Ni1 O1 . 2.127(3) ?
Ni2 C31 . 1.862(5) ?
Ni2 C30 . 1.873(5) ?
Ni2 C32 . 1.875(5) ?
Ni2 C29 . 1.878(5) ?
C1 N2 . 1.331(5) ?
C1 C2 . 1.387(6) ?
C1 H1 . 0.9300 ?
C2 C3 . 1.359(6) ?
C2 H2 . 0.9300 ?
C3 C4 . 1.412(6) ?
C3 H3 . 0.9300 ?
C4 C12 . 1.402(5) ?
C4 C5 . 1.424(6) ?
C5 C6 . 1.341(6) ?
C5 H5 . 0.9300 ?
C6 C7 . 1.428(6) ?
C6 H6 . 0.9300 ?
C7 C11 . 1.390(5) ?
C7 C8 . 1.398(6) ?
C8 C9 . 1.361(6) ?
C8 H8 . 0.9300 ?
C9 C10 . 1.394(6) ?
C9 H9 . 0.9300 ?
C10 N1 . 1.325(5) ?
C10 H10 . 0.9300 ?
C11 N1 . 1.366(5) ?
C11 C12 . 1.442(5) ?
C12 N2 . 1.356(5) ?
C13 N3 . 1.315(5) ?
C13 C14 . 1.396(6) ?
C13 H13 . 0.9300 ?
C14 C15 . 1.359(6) ?
C14 H14 . 0.9300 ?
C15 C16 . 1.408(6) ?
C15 H15 . 0.9300 ?
C16 C24 . 1.397(5) ?
C16 C17 . 1.439(6) ?
C17 C18 . 1.341(7) ?
C17 H17 . 0.9300 ?
C18 C19 . 1.430(6) ?
C18 H18 . 0.9300 ?
C19 C20 . 1.405(6) ?
C19 C23 . 1.410(5) ?
C20 C21 . 1.364(7) ?
C20 H20 . 0.9300 ?
C21 C22 . 1.396(6) ?
C21 H21 . 0.9300 ?
C22 N4 . 1.318(5) ?
C22 H22 . 0.9300 ?
C23 N4 . 1.360(5) ?
C23 C24 . 1.439(5) ?
C24 N3 . 1.365(5) ?
C29 N5 . 1.149(5) ?
C30 N6 . 1.147(5) ?
C31 N7 . 1.154(5) ?
C32 N8 . 1.135(6) ?
O1 H1A . 0.9004 ?
O1 H1B . 0.8553 ?
O2 H2B . 0.7882 ?
O2 H2A . 0.8229 ?
O4 H4B . 0.8335 ?
O4 H4A . 0.8377 ?
C25 O3 . 1.356(18) ?
C25 C26 . 1.512(18) ?
C25 H25A . 0.9700 ?
C25 H25B . 0.9700 ?
C26 C27 . 1.496(19) ?
C26 H26A . 0.9700 ?
C26 H26B . 0.9700 ?
C27 C28 . 1.517(16) ?
C27 H27A . 0.9700 ?
C27 H27B . 0.9700 ?
C28 O3 . 1.365(19) ?
C28 H28A . 0.9700 ?
C28 H28B . 0.9700 ?
C26' C27' . 1.495(19) ?
C26' C25' . 1.513(18) ?
C26' H26C . 0.9700 ?
C26' H26D . 0.9700 ?
C27' C28' . 1.516(16) ?
C27' H27C . 0.9700 ?
C27' H27D . 0.9700 ?
C28' O3' . 1.365(19) ?
C28' H28C . 0.9700 ?
C28' H28D . 0.9700 ?
C25' O3' . 1.356(18) ?
C25' H25C . 0.9700 ?
C25' H25D . 0.9700 ?

loop_
_geom_hbond_atom_site_label_D
_geom_hbond_atom_site_label_H
_geom_hbond_atom_site_label_A
_geom_hbond_site_symmetry_A
_geom_hbond_distance_DH
_geom_hbond_distance_HA
_geom_hbond_distance_DA
_geom_hbond_angle_DHA
O4 H4A N8 2_656 0.84 2.02 2.857(6) 173.4
O2 H2A O4 2_645 0.82 2.30 3.116(5) 172.9
O2 H2B N5 3_656 0.79 2.60 3.154(5) 128.3
O1 H1B N5 3_656 0.86 2.63 3.377(6) 146.9
O1 H1B N5 3_656 0.86 2.63 3.377(6) 146.9
O1 H1A N6 4_665 0.90 2.39 3.250(5) 160.5
O4 H4B N7 . 0.83 1.99 2.804(5) 167.4
